data_7115140
loop_
_publ_author_name
'Johnson, Brian F. G.'
'Judkins, Catherine M. G.'
'Matters, Justin M.'
'Shephard, Douglas S.'
'Parsons, Simon'

_publ_section_title
;
 New linked and threaded cluster compounds
;
_journal_issue 16
_journal_name_full 'Chemical Communications'
_journal_page_first 1549
_journal_paper_doi 10.1039/b003291n
_journal_year 2000
_chemical_formula_moiety '[Ru6C(CO)14(Dibenzo-c-8)][NH2(CH2Ph)2]PF6'
_chemical_formula_sum 'C53 H48 F6 N O22 P Ru6'
_chemical_formula_weight 1802.31
_chemical_name_systematic
; 
 ? 
;
_space_group_IT_number 14
_symmetry_cell_setting monoclinic
_symmetry_space_group_name_Hall '-P 2ybc'
_symmetry_space_group_name_H-M 'P 1 21/c 1'
_atom_sites_solution_hydrogens geom
_atom_sites_solution_primary Patterson
_atom_sites_solution_secondary difmap
_audit_creation_method SHELXL
_cell_angle_alpha 90.00
_cell_angle_beta 94.33(3)
_cell_angle_gamma 90.00
_cell_formula_units_Z 4
_cell_length_a 12.312(5)
_cell_length_b 9.580(7)
_cell_length_c 52.612(16)
_cell_measurement_reflns_used 77
_cell_measurement_temperature 220(2)
_cell_measurement_theta_max 16
_cell_measurement_theta_min 5
_cell_volume 6188(6)
_computing_cell_refinement 'Stoe DIF4'
_computing_data_collection 'Stoe DIF4'
_computing_data_reduction 'Stoe REDU4'
_computing_molecular_graphics SHELXTL
_computing_structure_refinement SHELXTL
_computing_structure_solution DIRDIF
_diffrn_ambient_temperature 220(2)
_diffrn_measurement_device
; 
Stoe Stadi-4 diffractometer with 
Oxford Cryosystems variable temperature device. 
;
_diffrn_measurement_method Omega
_diffrn_radiation_monochromator graphite
_diffrn_radiation_source 'fine-focus sealed tube'
_diffrn_radiation_type MoK\a
_diffrn_radiation_wavelength 0.71073
_diffrn_reflns_av_R_equivalents 0.0445
_diffrn_reflns_av_sigmaI/netI 0.1732
_diffrn_reflns_limit_h_max 13
_diffrn_reflns_limit_h_min -13
_diffrn_reflns_limit_k_max 10
_diffrn_reflns_limit_k_min 0
_diffrn_reflns_limit_l_max 56
_diffrn_reflns_limit_l_min 0
_diffrn_reflns_number 8463
_diffrn_reflns_theta_max 22.52
_diffrn_reflns_theta_min 2.63
_diffrn_standards_interval_count 3
_diffrn_standards_interval_time 60
_diffrn_standards_number 3
_exptl_absorpt_coefficient_mu 1.547
_exptl_absorpt_correction_T_max 0.893
_exptl_absorpt_correction_T_min 0.451
_exptl_absorpt_correction_type numerical
_exptl_crystal_colour Red
_exptl_crystal_density_diffrn 1.935
_exptl_crystal_description 'plate developed in (101)'
_exptl_crystal_F_000 3528
_exptl_crystal_size_max 0.48
_exptl_crystal_size_mid 0.27
_exptl_crystal_size_min 0.08
_refine_diff_density_max 1.716
_refine_diff_density_min -1.934
_refine_diff_density_rms 0.291
_refine_ls_extinction_coef 0.00019(8)
_refine_ls_extinction_expression Fc^*^=kFc[1+0.001xFc^2^\l^3^/sin(2\q)]^-1/4^
_refine_ls_extinction_method SHELXL
_refine_ls_goodness_of_fit_all 1.085
_refine_ls_goodness_of_fit_obs 1.335
_refine_ls_hydrogen_treatment Riding
_refine_ls_matrix_type full
_refine_ls_number_parameters 587
_refine_ls_number_reflns 7766
_refine_ls_number_restraints 309
_refine_ls_restrained_S_all 1.321
_refine_ls_restrained_S_obs 1.277
_refine_ls_R_factor_all 0.2473
_refine_ls_R_factor_obs 0.1290
_refine_ls_shift/esd_max -0.008
_refine_ls_shift/esd_mean 0.001
_refine_ls_structure_factor_coef Fsqd
_refine_ls_weighting_details 'w=1/[\s^2^(Fo^2^)+(0.0008P)^2^+1029.4700P] where P=(Fo^2^+2Fc^2^)/3'
_refine_ls_weighting_scheme calc
_refine_ls_wR_factor_all 0.3657
_refine_ls_wR_factor_obs 0.3070
_reflns_number_observed 3800
_reflns_number_total 7964
_reflns_observed_criterion >2sigma(I)
_cod_data_source_file b003291n.txt
_cod_data_source_block ruring
_cod_depositor_comments
;
The following automatic conversions were performed:

'_symmetry_cell_setting' value 'Monoclinic' changed to 'monoclinic'
according to
/usr/data/users/saulius/automatic-downloads/retrospective/RSC/lib/dictionaries/cif_core.dic
dictionary named 'cif_core.dic' version 2.4.2 from
2011-04-26.

'_exptl_absorpt_correction_type' value 'Numerical'
changed to 'numerical' according to
/usr/data/users/saulius/automatic-downloads/retrospective/RSC/lib/dictionaries/cif_core.dic
dictionary named 'cif_core.dic' version 2.4.2 from 2011-04-26.

Automatic conversion script
Id: cif_fix_values 2281 2013-09-26 08:29:07Z andrius 

The following automatic conversions were performed:

'_refine_ls_weighting_scheme' value 'calc
w=1/[\s^2^(Fo^2^)+(0.0008P)^2^+1029.4700P] where P=(Fo^2^+2Fc^2^)/3'
was changed to 'calc'. New tag '_refine_ls_weighting_details' was
created. The value of the new tag was set to
'w=1/[\s^2^(Fo^2^)+(0.0008P)^2^+1029.4700P] where
P=(Fo^2^+2Fc^2^)/3'.

Automatic conversion script
Id: cif_fix_values 3143 2015-03-26 13:38:13Z robertas 

The following automatic conversions were performed:

'_atom_sites_solution_hydrogens' value 'Geometric' was changed to
'geom'.

Automatic conversion script
Id: cif_fix_values 6452 2018-10-05 10:23:21Z andrius 
;
_cod_original_cell_volume 6187.6(56)
_cod_original_sg_symbol_H-M P21/c
_cod_database_code 7115140

loop_
_symmetry_equiv_pos_as_xyz
'x, y, z'
'-x, y+1/2, -z+1/2'
'-x, -y, -z'
'x, -y-1/2, z-1/2'

loop_
_atom_site_aniso_label
_atom_site_aniso_U_11
_atom_site_aniso_U_22
_atom_site_aniso_U_33
_atom_site_aniso_U_23
_atom_site_aniso_U_13
_atom_site_aniso_U_12
Ru1 0.040(2) 0.042(2) 0.025(2) -0.002(2) -0.0050(13) 0.002(2)
Ru2 0.041(2) 0.058(2) 0.037(2) -0.004(2) 0.0064(15) 0.001(2)
Ru3 0.038(2) 0.039(2) 0.039(2) 0.002(2) -0.0020(14) 0.001(2)
Ru4 0.035(2) 0.042(2) 0.037(2) -0.003(2) 0.0032(14) -0.002(2)
Ru5 0.051(2) 0.044(2) 0.039(2) 0.001(2) -0.002(2) -0.004(2)
Ru6 0.040(2) 0.052(2) 0.034(2) -0.002(2) -0.0042(14) -0.006(2)
O7M 0.069(19) 0.068(21) 0.021(13) 0.014(14) 0.016(13) 0.020(16)
O10M 0.065(20) 0.157(35) 0.016(14) -0.029(19) -0.003(13) -0.018(23)
O13M 0.051(21) 0.193(47) 0.081(24) -0.064(28) 0.006(18) -0.006(25)
O16M 0.081(22) 0.065(21) 0.036(16) -0.016(16) -0.002(14) -0.005(18)
O23M 0.036(16) 0.109(28) 0.053(18) 0.023(20) 0.003(13) -0.011(19)
O26M 0.056(19) 0.097(26) 0.060(19) -0.025(20) 0.020(15) 0.010(20)
O29M 0.073(20) 0.059(20) 0.029(14) 0.017(14) -0.022(13) 0.034(17)
O32M 0.047(17) 0.048(18) 0.049(17) -0.004(14) 0.003(13) 0.010(15)
O21 0.064(22) 0.073(26) 0.118(29) -0.029(23) 0.027(20) 0.023(19)
O22 0.029(18) 0.205(46) 0.081(24) 0.009(29) 0.012(16) -0.004(25)
O25 0.098(25) 0.073(24) 0.048(18) 0.039(18) -0.011(17) 0.001(20)
O31 0.089(24) 0.049(20) 0.078(22) -0.015(19) -0.022(18) -0.017(19)
O32 0.072(20) 0.037(17) 0.026(14) 0.010(13) -0.013(13) -0.004(15)
O33 0.058(21) 0.064(23) 0.116(28) -0.026(22) -0.010(18) 0.023(20)
O41 0.045(18) 0.069(23) 0.079(21) 0.032(18) 0.003(15) 0.000(17)
O42 0.078(20) 0.026(16) 0.035(15) -0.002(12) -0.018(13) -0.018(15)
O43 0.059(20) 0.070(23) 0.057(19) -0.004(17) 0.004(15) -0.015(18)
O51 0.127(29) 0.036(19) 0.072(22) -0.014(17) -0.030(19) -0.051(20)
O52 0.103(26) 0.060(22) 0.050(19) -0.010(16) -0.031(18) 0.014(20)
O61 0.089(26) 0.071(26) 0.090(27) 0.020(21) 0.022(20) 0.024(21)
O62 0.095(25) 0.113(29) 0.061(20) 0.077(22) -0.052(18) -0.072(23)
O63 0.046(20) 0.091(28) 0.102(27) -0.016(21) 0.009(18) -0.014(19)
P1 0.068(10) 0.111(14) 0.084(11) 0.026(10) 0.024(9) 0.021(10)
F1 0.084(36) 0.104(33) 0.093(33) 0.024(31) -0.008(24) -0.018(28)
F2 0.086(36) 0.093(33) 0.092(33) 0.003(30) -0.019(25) 0.000(28)
F3 0.081(44) 0.228(67) 0.130(35) 0.022(38) 0.047(36) 0.009(45)
F4 0.080(44) 0.222(67) 0.124(35) 0.023(38) 0.048(36) 0.014(44)
F5 0.149(74) 0.227(105) 0.152(66) -0.036(63) -0.090(54) -0.002(62)
F6 0.158(74) 0.219(105) 0.151(67) -0.041(63) -0.075(54) 0.008(62)
F10 0.072(34) 0.094(32) 0.083(32) 0.025(29) -0.012(23) -0.041(26)
F20 0.067(34) 0.097(32) 0.082(32) 0.007(30) -0.028(23) -0.016(27)
F30 0.084(44) 0.222(66) 0.123(35) 0.021(37) 0.055(36) -0.003(44)
F40 0.094(45) 0.217(66) 0.118(35) 0.010(37) 0.047(36) 0.011(44)
F50 0.068(35) 0.089(43) 0.231(83) 0.064(55) 0.002(45) -0.046(33)
F60 0.064(35) 0.093(43) 0.242(83) 0.038(56) 0.001(46) -0.040(33)

loop_
_atom_site_label
_atom_site_type_symbol
_atom_site_fract_x
_atom_site_fract_y
_atom_site_fract_z
_atom_site_U_iso_or_equiv
_atom_site_thermal_displace_type
_atom_site_occupancy
_atom_site_calc_flag
_atom_site_refinement_flags
_atom_site_disorder_group
Ru1 Ru 1.1080(2) -0.8783(4) 0.67285(5) 0.0357(9) Uani 1 d . .
Ru2 Ru 1.3425(3) -0.8749(4) 0.67422(6) 0.0450(10) Uani 1 d . .
Ru3 Ru 1.2387(3) -1.0023(4) 0.71542(6) 0.0391(9) Uani 1 d . .
Ru4 Ru 1.1099(2) -0.7613(4) 0.72285(6) 0.0378(9) Uani 1 d . .
Ru5 Ru 1.2308(3) -0.6222(4) 0.67952(6) 0.0446(9) Uani 1 d . .
Ru6 Ru 1.3397(3) -0.7379(4) 0.72451(6) 0.0424(9) Uani 1 d . .
C1 C 1.2161(34) -0.8042(46) 0.6974(8) 0.052(11) Uiso 1 d . .
C1M C 0.9551(28) -0.7868(32) 0.6527(6) 0.043(10) Uiso 1 d D .
C2M C 0.9281(27) -0.9044(32) 0.6676(6) 0.038(10) Uiso 1 d D .
H2M H 0.8752(27) -0.8947(32) 0.6794(6) 0.046 Uiso 1 calc R .
C3M C 0.9804(36) -1.0386(40) 0.6648(8) 0.080(16) Uiso 1 d D .
H3M H 0.9609(36) -1.1146(40) 0.6748(8) 0.096 Uiso 1 calc R .
C4M C 1.0589(34) -1.0558(39) 0.6475(8) 0.067(14) Uiso 1 d D .
H4M H 1.0935(34) -1.1427(39) 0.6461(8) 0.080 Uiso 1 calc R .
C5M C 1.0879(29) -0.9406(33) 0.6315(7) 0.049(11) Uiso 1 d D .
H5M H 1.1451(29) -0.9521(33) 0.6208(7) 0.059 Uiso 1 calc R .
C6M C 1.0320(28) -0.8108(33) 0.6316(7) 0.045(11) Uiso 1 d D .
O7M O 1.0417(21) -0.7035(25) 0.6168(4) 0.052(8) Uani 1 d D .
C8M C 1.1210(28) -0.7084(40) 0.5987(7) 0.056(12) Uiso 1 d D .
H8M1 H 1.1102(28) -0.7921(40) 0.5881(7) 0.067 Uiso 1 calc R .
H8M2 H 1.1939(28) -0.7131(40) 0.6076(7) 0.067 Uiso 1 calc R .
C9M C 1.1124(30) -0.5836(38) 0.5825(6) 0.066(14) Uiso 1 d D .
H9M1 H 1.1010(30) -0.5010(38) 0.5930(6) 0.079 Uiso 1 calc R .
H9M2 H 1.1801(30) -0.5705(38) 0.5741(6) 0.079 Uiso 1 calc R .
O10M O 1.0218(20) -0.5999(39) 0.5635(4) 0.080(11) Uani 1 d D .
C11M C 1.0504(30) -0.6395(54) 0.5402(7) 0.076(15) Uiso 1 d D .
H11A H 1.0716(30) -0.7381(54) 0.5410(7) 0.091 Uiso 1 calc R .
H11B H 1.1143(30) -0.5854(54) 0.5361(7) 0.091 Uiso 1 calc R .
C12M C 0.9652(36) -0.6212(67) 0.5200(8) 0.120(22) Uiso 1 d D .
H12A H 0.9576(36) -0.5218(67) 0.5159(8) 0.144 Uiso 1 calc R .
H12B H 0.9856(36) -0.6700(67) 0.5046(8) 0.144 Uiso 1 calc R .
O13M O 0.8678(22) -0.6718(45) 0.5268(5) 0.108(16) Uani 1 d D .
C14M C 0.7829(33) -0.6922(53) 0.5064(8) 0.094(18) Uiso 1 d D .
H14A H 0.8150(33) -0.7276(53) 0.4912(8) 0.112 Uiso 1 calc R .
H14B H 0.7475(33) -0.6028(53) 0.5021(8) 0.112 Uiso 1 calc R .
C15M C 0.7026(37) -0.7913(51) 0.5145(9) 0.107(20) Uiso 1 d D .
H15A H 0.6535(37) -0.8198(51) 0.4999(9) 0.128 Uiso 1 calc R .
H15B H 0.7391(37) -0.8747(51) 0.5218(9) 0.128 Uiso 1 calc R .
O16M O 0.6427(22) -0.7253(28) 0.5331(5) 0.061(8) Uani 1 d D .
C17M C 0.5701(36) -0.8078(41) 0.5445(8) 0.070(14) Uiso 1 d D .
C18M C 0.5574(46) -0.9488(47) 0.5411(11) 0.113(22) Uiso 1 d D .
H18M H 0.6025(46) -0.9986(47) 0.5307(11) 0.135 Uiso 1 calc R .
C19M C 0.4775(42) -1.0160(50) 0.5532(10) 0.105(20) Uiso 1 d D .
H19M H 0.4635(42) -1.1106(50) 0.5495(10) 0.126 Uiso 1 calc R .
C20M C 0.4226(44) -0.9558(51) 0.5690(11) 0.111(22) Uiso 1 d D .
H20M H 0.3707(44) -1.0081(51) 0.5771(11) 0.134 Uiso 1 calc R .
C21M C 0.4346(39) -0.8174(49) 0.5750(9) 0.086(17) Uiso 1 d D .
H21M H 0.3916(39) -0.7759(49) 0.5869(9) 0.103 Uiso 1 calc R .
C22M C 0.5104(36) -0.7402(43) 0.5632(8) 0.074(14) Uiso 1 d D .
O23M O 0.5326(20) -0.6022(28) 0.5671(5) 0.066(9) Uani 1 d D .
C24M C 0.4583(33) -0.5263(42) 0.5811(8) 0.067(13) Uiso 1 d D .
H24A H 0.4520(33) -0.5707(42) 0.5977(8) 0.080 Uiso 1 calc R .
H24B H 0.3862(33) -0.5264(42) 0.5718(8) 0.080 Uiso 1 calc R .
C25M C 0.4964(34) -0.3843(42) 0.5847(7) 0.078(15) Uiso 1 d D .
H25A H 0.4362(34) -0.3256(42) 0.5896(7) 0.093 Uiso 1 calc R .
H25B H 0.5202(34) -0.3487(42) 0.5686(7) 0.093 Uiso 1 calc R .
O26M O 0.5857(20) -0.3751(35) 0.6041(5) 0.070(9) Uani 1 d D .
C27M C 0.5580(31) -0.3546(48) 0.6288(7) 0.068(14) Uiso 1 d D .
H27A H 0.5070(31) -0.4275(48) 0.6333(7) 0.081 Uiso 1 calc R .
H27B H 0.5218(31) -0.2641(48) 0.6301(7) 0.081 Uiso 1 calc R .
C28M C 0.6547(33) -0.3587(42) 0.6464(7) 0.073(14) Uiso 1 d D .
H28A H 0.7081(33) -0.2920(42) 0.6407(7) 0.087 Uiso 1 calc R .
H28B H 0.6350(33) -0.3287(42) 0.6633(7) 0.087 Uiso 1 calc R .
O29M O 0.7016(21) -0.4868(26) 0.6485(4) 0.055(8) Uani 1 d D .
C30M C 0.7899(27) -0.4971(37) 0.6683(6) 0.054(11) Uiso 1 d D .
H30A H 0.7641(27) -0.4693(37) 0.6847(6) 0.065 Uiso 1 calc R .
H30B H 0.8491(27) -0.4340(37) 0.6644(6) 0.065 Uiso 1 calc R .
C31M C 0.8301(30) -0.6399(39) 0.6698(7) 0.061(13) Uiso 1 d D .
H31A H 0.8661(30) -0.6564(39) 0.6868(7) 0.073 Uiso 1 calc R .
H31B H 0.7686(30) -0.7047(39) 0.6674(7) 0.073 Uiso 1 calc R .
O32M O 0.9048(19) -0.6660(23) 0.6511(4) 0.048(7) Uani 1 d D .
O21 O 1.3286(25) -1.0918(36) 0.6339(7) 0.084(11) Uani 1 d . .
C21 C 1.3313(38) -1.0122(56) 0.6502(9) 0.064(13) Uiso 1 d . .
C22 C 1.4933(35) -0.8903(48) 0.6723(7) 0.052(11) Uiso 1 d . .
O22 O 1.5869(23) -0.8998(52) 0.6719(6) 0.105(15) Uani 1 d . .
O25 O 1.3614(27) -0.6504(34) 0.6339(6) 0.074(10) Uani 1 d . .
C25 C 1.3292(38) -0.6956(51) 0.6528(9) 0.064(13) Uiso 1 d . .
O31 O 1.1238(26) -1.2603(33) 0.6922(6) 0.073(9) Uani 1 d . .
C31 C 1.1656(34) -1.1592(48) 0.7007(8) 0.051(11) Uiso 1 d . .
O32 O 1.1958(22) -1.0927(27) 0.7684(4) 0.046(7) Uani 1 d . .
C32 C 1.2109(32) -1.0406(45) 0.7495(8) 0.048(11) Uiso 1 d . .
O33 O 1.4635(25) -1.1238(36) 0.7164(6) 0.080(10) Uani 1 d . .
C33 C 1.3768(33) -1.0795(41) 0.7135(7) 0.038(10) Uiso 1 d . .
O41 O 1.0165(22) -0.4748(33) 0.7143(6) 0.064(9) Uani 1 d . .
C41 C 1.0637(34) -0.5825(47) 0.7178(8) 0.048(11) Uiso 1 d . .
O42 O 1.1431(22) -0.7243(26) 0.7798(4) 0.047(7) Uani 1 d . .
C42 C 1.1255(30) -0.7375(44) 0.7576(7) 0.044(10) Uiso 1 d . .
O43 O 0.8957(24) -0.9046(33) 0.7271(5) 0.062(9) Uani 1 d . .
C43 C 0.9747(31) -0.8552(41) 0.7232(7) 0.034(9) Uiso 1 d . .
O51 O 1.3731(28) -0.3612(31) 0.6860(6) 0.080(11) Uani 1 d . .
C51 C 1.3244(33) -0.4697(46) 0.6840(8) 0.049(11) Uiso 1 d . .
O52 O 1.0817(27) -0.4363(33) 0.6442(5) 0.073(10) Uani 1 d . .
C52 C 1.1345(33) -0.5173(46) 0.6572(8) 0.047(11) Uiso 1 d . .
O61 O 1.3253(28) -0.4428(38) 0.7456(7) 0.083(11) Uani 1 d . .
C61 C 1.3337(33) -0.5513(47) 0.7384(8) 0.042(10) Uiso 1 d . .
O62 O 1.3915(26) -0.8706(38) 0.7761(6) 0.093(14) Uani 1 d . .
C62 C 1.3687(30) -0.8214(40) 0.7565(7) 0.038(10) Uiso 1 d . .
O63 O 1.5795(24) -0.6998(36) 0.7163(7) 0.079(11) Uani 1 d . .
C63 C 1.4894(32) -0.7189(41) 0.7192(7) 0.037(9) Uiso 1 d . .
N1 N 0.7716(25) -0.5334(32) 0.5688(5) 0.041(8) Uiso 1 d . .
H1A H 0.8098(25) -0.5837(32) 0.5579(5) 0.049 Uiso 1 calc R .
H1B H 0.6997(25) -0.5500(32) 0.5646(5) 0.049 Uiso 1 calc R .
C1A C 0.7915(35) -0.3876(48) 0.5642(8) 0.059(12) Uiso 1 d . .
H1A1 H 0.7570(35) -0.3349(48) 0.5774(8) 0.071 Uiso 1 calc R .
H1A2 H 0.8702(35) -0.3728(48) 0.5673(8) 0.071 Uiso 1 calc R .
C2A C 0.7588(36) -0.3234(48) 0.5405(8) 0.059(13) Uiso 1 d . .
C3A C 0.6635(35) -0.3687(51) 0.5261(8) 0.061(12) Uiso 1 d . .
H3A H 0.6197(35) -0.4373(51) 0.5330(8) 0.073 Uiso 1 calc R .
C4A C 0.6329(44) -0.3143(57) 0.5021(10) 0.085(17) Uiso 1 d . .
H4A H 0.5673(44) -0.3451(57) 0.4936(10) 0.102 Uiso 1 calc R .
C5A C 0.6933(37) -0.2187(52) 0.4904(9) 0.069(14) Uiso 1 d . .
H5A H 0.6737(37) -0.1835(52) 0.4740(9) 0.083 Uiso 1 calc R .
C6A C 0.7879(36) -0.1772(49) 0.5051(8) 0.061(13) Uiso 1 d . .
H6A H 0.8315(36) -0.1090(49) 0.4980(8) 0.074 Uiso 1 calc R .
C7A C 0.8229(33) -0.2289(45) 0.5293(7) 0.051(11) Uiso 1 d . .
H7A H 0.8891(33) -0.1989(45) 0.5377(7) 0.061 Uiso 1 calc R .
C1B C 0.7985(30) -0.5908(39) 0.5952(7) 0.040(10) Uiso 1 d . .
H1B1 H 0.8758(30) -0.5738(39) 0.6000(7) 0.048 Uiso 1 calc R .
H1B2 H 0.7564(30) -0.5391(39) 0.6072(7) 0.048 Uiso 1 calc R .
C2B C 0.7764(32) -0.7413(47) 0.5980(7) 0.050(11) Uiso 1 d . .
C3B C 0.8308(37) -0.8487(51) 0.5850(8) 0.065(13) Uiso 1 d . .
H3B H 0.8853(37) -0.8196(51) 0.5746(8) 0.077 Uiso 1 calc R .
C4B C 0.8124(36) -0.9883(52) 0.5861(8) 0.062(13) Uiso 1 d . .
H4B H 0.8542(36) -1.0551(52) 0.5781(8) 0.074 Uiso 1 calc R .
C5B C 0.7236(45) -1.0224(69) 0.6005(10) 0.099(19) Uiso 1 d . .
H5B H 0.6995(45) -1.1154(69) 0.6012(10) 0.118 Uiso 1 calc R .
C6B C 0.6699(47) -0.9146(64) 0.6141(11) 0.096(19) Uiso 1 d . .
H6B H 0.6167(47) -0.9414(64) 0.6250(11) 0.115 Uiso 1 calc R .
C7B C 0.6916(39) -0.7784(57) 0.6119(9) 0.072(14) Uiso 1 d . .
H7B H 0.6500(39) -0.7106(57) 0.6197(9) 0.086 Uiso 1 calc R .
P1 P 0.1362(9) 0.6598(15) 0.0644(2) 0.087(5) Uani 1 d D .
F1 F 0.1633(44) 0.5135(31) 0.0764(10) 0.094(16) Uani 0.50 d PDU 1
F2 F 0.1091(44) 0.8061(30) 0.0523(10) 0.092(16) Uani 0.50 d PDU 1
F3 F 0.0363(35) 0.6730(76) 0.0809(10) 0.145(26) Uani 0.50 d PDU 1
F4 F 0.2361(35) 0.6467(76) 0.0478(10) 0.140(26) Uani 0.50 d PDU 1
F5 F 0.2104(48) 0.7310(52) 0.0860(11) 0.181(37) Uani 0.50 d PDU 1
F6 F 0.0620(48) 0.5888(52) 0.0426(11) 0.180(37) Uani 0.50 d PDU 1
F10 F 0.1989(35) 0.5579(41) 0.0835(9) 0.084(15) Uani 0.50 d PDU 2
F20 F 0.0731(35) 0.7615(41) 0.0453(9) 0.084(15) Uani 0.50 d PDU 2
F30 F 0.0815(43) 0.7301(60) 0.0870(9) 0.141(26) Uani 0.50 d PDU 2
F40 F 0.1905(44) 0.5892(61) 0.0417(9) 0.141(26) Uani 0.50 d PDU 2
F50 F 0.2325(29) 0.7660(39) 0.0677(13) 0.130(30) Uani 0.50 d PDU 2
F60 F 0.0397(29) 0.5533(39) 0.0611(13) 0.133(30) Uani 0.50 d PDU 2

loop_
_atom_type_symbol
_atom_type_description
_atom_type_scat_dispersion_real
_atom_type_scat_dispersion_imag
_atom_type_scat_source
C C 0.0033 0.0016 'International Tables Vol C Tables 4.2.6.8 and 6.1.1.4'
H H 0.0000 0.0000 'International Tables Vol C Tables 4.2.6.8 and 6.1.1.4'
N N 0.0061 0.0033 'International Tables Vol C Tables 4.2.6.8 and 6.1.1.4'
O O 0.0106 0.0060 'International Tables Vol C Tables 4.2.6.8 and 6.1.1.4'
F F 0.0171 0.0103 'International Tables Vol C Tables 4.2.6.8 and 6.1.1.4'
P P 0.1023 0.0942 'International Tables Vol C Tables 4.2.6.8 and 6.1.1.4'
Ru Ru -1.2594 0.8363 'International Tables Vol C Tables 4.2.6.8 and 6.1.1.4'

loop_
_geom_angle_atom_site_label_1
_geom_angle_atom_site_label_2
_geom_angle_atom_site_label_3
_geom_angle
C1 Ru1 C4M 146.4(16)
C1 Ru1 C3M 146.1(17)
C4M Ru1 C3M 36.5(15)
C1 Ru1 C2M 139.3(15)
C4M Ru1 C2M 67.4(12)
C3M Ru1 C2M 38.1(11)
C1 Ru1 C5M 140.3(15)
C4M Ru1 C5M 37.8(11)
C3M Ru1 C5M 66.9(12)
C2M Ru1 C5M 79.3(14)
C1 Ru1 C1M 132.9(16)
C4M Ru1 C1M 80.6(13)
C3M Ru1 C1M 68.1(13)
C2M Ru1 C1M 37.0(10)
C5M Ru1 C1M 67.9(11)
C1 Ru1 C6M 135.8(16)
C4M Ru1 C6M 65.8(13)
C3M Ru1 C6M 77.9(13)
C2M Ru1 C6M 66.4(11)
C5M Ru1 C6M 35.5(9)
C1M Ru1 C6M 38.3(13)
C1 Ru1 Ru4 43.7(12)
C4M Ru1 Ru4 146.9(10)
C3M Ru1 Ru4 113.9(10)
C2M Ru1 Ru4 95.6(8)
C5M Ru1 Ru4 170.4(8)
C1M Ru1 Ru4 103.1(8)
C6M Ru1 Ru4 134.9(8)
C1 Ru1 Ru2 48.5(12)
C4M Ru1 Ru2 104.5(10)
C3M Ru1 Ru2 135.0(10)
C2M Ru1 Ru2 171.9(9)
C5M Ru1 Ru2 93.7(9)
C1M Ru1 Ru2 143.4(8)
C6M Ru1 Ru2 110.0(8)
Ru4 Ru1 Ru2 91.93(13)
C1 Ru1 Ru5 43.5(13)
C4M Ru1 Ru5 147.2(10)
C3M Ru1 Ru5 165.7(10)
C2M Ru1 Ru5 128.1(8)
C5M Ru1 Ru5 111.1(9)
C1M Ru1 Ru5 97.9(9)
C6M Ru1 Ru5 92.6(9)
Ru4 Ru1 Ru5 65.60(12)
Ru2 Ru1 Ru5 58.22(12)
C1 Ru1 Ru3 47.0(13)
C4M Ru1 Ru3 105.1(10)
C3M Ru1 Ru3 102.0(11)
C2M Ru1 Ru3 122.5(8)
C5M Ru1 Ru3 130.5(8)
C1M Ru1 Ru3 155.4(7)
C6M Ru1 Ru3 165.0(7)
Ru4 Ru1 Ru3 59.07(11)
Ru2 Ru1 Ru3 59.39(11)
Ru5 Ru1 Ru3 89.94(13)
C21 Ru2 C22 85.9(20)
C21 Ru2 C25 102.9(20)
C22 Ru2 C25 94.2(19)
C21 Ru2 C1 126.8(19)
C22 Ru2 C1 144.7(17)
C25 Ru2 C1 91.0(17)
C21 Ru2 Ru5 132.8(15)
C22 Ru2 Ru5 124.6(14)
C25 Ru2 Ru5 46.7(13)
C1 Ru2 Ru5 45.1(12)
C21 Ru2 Ru3 101.7(15)
C22 Ru2 Ru3 120.5(13)
C25 Ru2 Ru3 138.5(13)
C1 Ru2 Ru3 47.5(12)
Ru5 Ru2 Ru3 92.43(14)
C21 Ru2 Ru1 87.2(15)
C22 Ru2 Ru1 173.1(13)
C25 Ru2 Ru1 87.6(13)
C1 Ru2 Ru1 41.8(12)
Ru5 Ru2 Ru1 61.02(12)
Ru3 Ru2 Ru1 60.79(11)
C21 Ru2 Ru6 159.4(15)
C22 Ru2 Ru6 99.4(13)
C25 Ru2 Ru6 96.6(13)
C1 Ru2 Ru6 45.3(12)
Ru5 Ru2 Ru6 59.31(12)
Ru3 Ru2 Ru6 58.47(12)
Ru1 Ru2 Ru6 87.05(12)
C33 Ru3 C32 101.9(16)
C33 Ru3 C31 94.0(18)
C32 Ru3 C31 96.9(18)
C33 Ru3 C1 114.8(16)
C32 Ru3 C1 124.6(17)
C31 Ru3 C1 119.0(17)
C33 Ru3 Ru4 148.2(12)
C32 Ru3 Ru4 83.4(13)
C31 Ru3 Ru4 116.7(13)
C1 Ru3 Ru4 44.1(11)
C33 Ru3 Ru6 88.5(12)
C32 Ru3 Ru6 97.0(13)
C31 Ru3 Ru6 165.0(13)
C1 Ru3 Ru6 47.3(12)
Ru4 Ru3 Ru6 59.71(13)
C33 Ru3 Ru2 70.6(11)
C32 Ru3 Ru2 157.5(13)
C31 Ru3 Ru2 104.7(12)
C1 Ru3 Ru2 48.4(11)
Ru4 Ru3 Ru2 92.47(14)
Ru6 Ru3 Ru2 62.28(12)
C33 Ru3 Ru1 125.0(11)
C32 Ru3 Ru1 132.9(12)
C31 Ru3 Ru1 77.9(13)
C1 Ru3 Ru1 41.3(12)
Ru4 Ru3 Ru1 59.54(11)
Ru6 Ru3 Ru1 88.60(14)
Ru2 Ru3 Ru1 59.82(11)
C41 Ru4 C42 92.1(18)
C41 Ru4 C43 100.5(17)
C42 Ru4 C43 94.4(16)
C41 Ru4 C1 108.2(18)
C42 Ru4 C1 132.2(17)
C43 Ru4 C1 122.2(17)
C41 Ru4 Ru6 103.4(13)
C42 Ru4 Ru6 86.0(12)
C43 Ru4 Ru6 156.1(12)
C1 Ru4 Ru6 47.9(13)
C41 Ru4 Ru3 156.4(13)
C42 Ru4 Ru3 102.7(13)
C43 Ru4 Ru3 96.6(11)
C1 Ru4 Ru3 48.4(13)
Ru6 Ru4 Ru3 60.18(12)
C41 Ru4 Ru1 104.7(13)
C42 Ru4 Ru1 163.2(13)
C43 Ru4 Ru1 82.8(11)
C1 Ru4 Ru1 42.1(13)
Ru6 Ru4 Ru1 89.91(13)
Ru3 Ru4 Ru1 61.39(11)
C41 Ru4 Ru5 69.6(13)
C42 Ru4 Ru5 130.9(13)
C43 Ru4 Ru5 132.8(11)
C1 Ru4 Ru5 38.7(13)
Ru6 Ru4 Ru5 57.14(11)
Ru3 Ru4 Ru5 86.82(13)
Ru1 Ru4 Ru5 57.69(11)
C51 Ru5 C52 90.9(18)
C51 Ru5 C1 134.6(18)
C52 Ru5 C1 132.9(18)
C51 Ru5 C25 88.0(18)
C52 Ru5 C25 97.5(18)
C1 Ru5 C25 96.0(19)
C51 Ru5 Ru2 112.7(13)
C52 Ru5 Ru2 133.1(12)
C1 Ru5 Ru2 50.0(12)
C25 Ru5 Ru2 46.9(14)
C51 Ru5 Ru6 87.2(13)
C52 Ru5 Ru6 162.5(12)
C1 Ru5 Ru6 47.4(12)
C25 Ru5 Ru6 99.9(14)
Ru2 Ru5 Ru6 62.93(12)
C51 Ru5 Ru1 173.4(13)
C52 Ru5 Ru1 94.4(13)
C1 Ru5 Ru1 41.5(12)
C25 Ru5 Ru1 87.5(14)
Ru2 Ru5 Ru1 60.76(13)
Ru6 Ru5 Ru1 88.85(14)
C51 Ru5 Ru4 124.6(12)
C52 Ru5 Ru4 111.7(12)
C1 Ru5 Ru4 38.3(12)
C25 Ru5 Ru4 134.1(14)
Ru2 Ru5 Ru4 88.19(14)
Ru6 Ru5 Ru4 56.47(11)
Ru1 Ru5 Ru4 56.71(11)
C62 Ru6 C63 93.0(16)
C62 Ru6 C61 93.8(17)
C63 Ru6 C61 91.8(17)
C62 Ru6 C1 123.9(17)
C63 Ru6 C1 126.4(16)
C61 Ru6 C1 119.2(17)
C62 Ru6 Ru4 96.7(11)
C63 Ru6 Ru4 169.8(11)
C61 Ru6 Ru4 91.0(12)
C1 Ru6 Ru4 44.3(11)
C62 Ru6 Ru3 79.7(12)
C63 Ru6 Ru3 118.6(12)
C61 Ru6 Ru3 149.0(12)
C1 Ru6 Ru3 48.1(12)
Ru4 Ru6 Ru3 60.11(12)
C62 Ru6 Ru5 163.0(11)
C63 Ru6 Ru5 104.0(11)
C61 Ru6 Ru5 85.7(12)
C1 Ru6 Ru5 44.4(12)
Ru4 Ru6 Ru5 66.39(12)
Ru3 Ru6 Ru5 91.96(14)
C62 Ru6 Ru2 126.9(12)
C63 Ru6 Ru2 80.5(11)
C61 Ru6 Ru2 138.7(12)
C1 Ru6 Ru2 46.9(11)
Ru4 Ru6 Ru2 90.92(13)
Ru3 Ru6 Ru2 59.26(12)
Ru5 Ru6 Ru2 57.76(12)
Ru1 C1 Ru4 94.2(18)
Ru1 C1 Ru5 95.0(19)
Ru4 C1 Ru5 103.0(19)
Ru1 C1 Ru6 175.7(25)
Ru4 C1 Ru6 87.8(17)
Ru5 C1 Ru6 88.2(17)
Ru1 C1 Ru3 91.8(18)
Ru4 C1 Ru3 87.5(16)
Ru5 C1 Ru3 167.0(23)
Ru6 C1 Ru3 84.5(16)
Ru1 C1 Ru2 89.7(17)
Ru4 C1 Ru2 170.8(24)
Ru5 C1 Ru2 84.9(15)
Ru6 C1 Ru2 87.8(15)
Ru3 C1 Ru2 84.0(15)
O32M C1M C2M 127.1(25)
O32M C1M C6M 113.6(16)
C2M C1M C6M 117.6(17)
O32M C1M Ru1 137.9(27)
C2M C1M Ru1 70.0(19)
C6M C1M Ru1 75.2(17)
C1M C2M C3M 121.5(26)
C1M C2M Ru1 73.0(19)
C3M C2M Ru1 70.5(22)
C4M C3M C2M 120.5(18)
C4M C3M Ru1 71.8(23)
C2M C3M Ru1 71.3(22)
C3M C4M C5M 120.4(18)
C3M C4M Ru1 71.7(24)
C5M C4M Ru1 72.4(22)
C6M C5M C4M 121.5(26)
C6M C5M Ru1 77.4(21)
C4M C5M Ru1 69.7(21)
O7M C6M C5M 128.5(25)
O7M C6M C1M 114.0(16)
C5M C6M C1M 117.4(17)
O7M C6M Ru1 135.4(28)
C5M C6M Ru1 67.0(20)
C1M C6M Ru1 66.5(16)
C6M O7M C8M 118.4(24)
O7M C8M C9M 109.9(27)
O10M C9M C8M 109.4(27)
C11M O10M C9M 114.6(25)
O10M C11M C12M 114.1(33)
O13M C12M C11M 111.5(34)
C12M O13M C14M 116.9(29)
O13M C14M C15M 109.8(33)
O16M C15M C14M 108.1(33)
C17M O16M C15M 115.9(28)
O16M C17M C18M 125.8(34)
O16M C17M C22M 115.4(18)
C18M C17M C22M 118.5(26)
C17M C18M C19M 118.7(44)
C20M C19M C18M 122.3(28)
C19M C20M C21M 123.1(29)
C20M C21M C22M 118.9(43)
O23M C22M C21M 126.2(34)
O23M C22M C17M 115.8(18)
C21M C22M C17M 117.9(26)
C22M O23M C24M 116.5(27)
O23M C24M C25M 109.6(32)
C24M C25M O26M 111.8(32)
C27M O26M C25M 116.4(27)
O26M C27M C28M 110.3(31)
O29M C28M C27M 113.6(33)
C28M O29M C30M 114.4(26)
O29M C30M C31M 109.8(28)
O32M C31M C30M 111.2(28)
C1M O32M C31M 116.0(24)
O21 C21 Ru2 174.6(44)
O22 C22 Ru2 177.6(36)
O25 C25 Ru5 134.9(40)
O25 C25 Ru2 138.7(38)
Ru5 C25 Ru2 86.4(19)
O31 C31 Ru3 176.8(36)
O32 C32 Ru3 165.2(37)
O33 C33 Ru3 169.3(34)
O41 C41 Ru4 169.1(36)
O42 C42 Ru4 175.3(33)
O43 C43 Ru4 169.3(32)
O51 C51 Ru5 171.6(38)
O52 C52 Ru5 171.3(36)
O61 C61 Ru6 176.3(43)
O62 C62 Ru6 176.7(33)
O63 C63 Ru6 176.2(36)
C1A N1 C1B 118.7(31)
C2A C1A N1 121.7(39)
C7A C2A C3A 117.2(42)
C7A C2A C1A 122.1(42)
C3A C2A C1A 120.3(42)
C4A C3A C2A 121.8(47)
C5A C4A C3A 122.9(53)
C4A C5A C6A 113.8(48)
C5A C6A C7A 125.7(45)
C2A C7A C6A 118.4(42)
C2B C1B N1 114.8(32)
C7B C2B C3B 118.2(45)
C7B C2B C1B 117.5(41)
C3B C2B C1B 124.0(38)
C4B C3B C2B 127.1(46)
C3B C4B C5B 112.9(50)
C4B C5B C6B 120.0(57)
C7B C6B C5B 123.6(58)
C6B C7B C2B 117.8(53)
F40 P1 F50 90.2(13)
F3 P1 F1 90.0(13)
F40 P1 F20 90.1(13)
F50 P1 F20 90.2(13)
F3 P1 F5 90.0(13)
F1 P1 F5 90.0(13)
F3 P1 F6 90.1(13)
F1 P1 F6 90.1(13)
F5 P1 F6 179.9(14)
F3 P1 F4 179.9(18)
F1 P1 F4 90.1(13)
F5 P1 F4 90.0(13)
F6 P1 F4 89.9(13)
F3 P1 F2 90.0(13)
F1 P1 F2 179.9(18)
F5 P1 F2 90.0(13)
F6 P1 F2 89.9(13)
F4 P1 F2 89.9(13)
F40 P1 F10 90.1(13)
F50 P1 F10 90.0(13)
F20 P1 F10 179.8(12)
F40 P1 F60 89.9(13)
F50 P1 F60 179.8(17)
F20 P1 F60 89.9(13)
F10 P1 F60 89.9(13)
F40 P1 F30 179.8(10)
F50 P1 F30 90.0(13)
F20 P1 F30 90.0(13)
F10 P1 F30 89.8(13)
F60 P1 F30 89.9(13)

loop_
_geom_bond_atom_site_label_1
_geom_bond_atom_site_label_2
_geom_bond_distance
Ru1 C1 1.92(4)
Ru1 C4M 2.22(4)
Ru1 C3M 2.21(5)
Ru1 C2M 2.23(3)
Ru1 C5M 2.25(4)
Ru1 C1M 2.26(3)
Ru1 C6M 2.39(4)
Ru1 Ru4 2.858(4)
Ru1 Ru2 2.883(5)
Ru1 Ru5 2.890(5)
Ru1 Ru3 2.911(4)
Ru2 C21 1.82(5)
Ru2 C22 1.87(4)
Ru2 C25 2.05(5)
Ru2 C1 2.16(4)
Ru2 Ru5 2.808(5)
Ru2 Ru3 2.870(5)
Ru2 Ru6 2.956(5)
Ru3 C33 1.86(4)
Ru3 C32 1.89(4)
Ru3 C31 1.89(5)
Ru3 C1 2.13(4)
Ru3 Ru4 2.844(5)
Ru3 Ru6 2.846(5)
Ru4 C41 1.82(5)
Ru4 C42 1.84(4)
Ru4 C43 1.89(4)
Ru4 C1 1.98(4)
Ru4 Ru6 2.833(5)
Ru4 Ru5 3.114(5)
Ru5 C51 1.86(5)
Ru5 C52 1.90(4)
Ru5 C1 2.00(4)
Ru5 C25 2.05(5)
Ru5 Ru6 2.855(5)
Ru6 C62 1.87(4)
Ru6 C63 1.89(4)
Ru6 C61 1.93(5)
Ru6 C1 2.10(4)
C1M O32M 1.31(3)
C1M C2M 1.42(4)
C1M C6M 1.53(5)
C2M C3M 1.45(4)
C3M C4M 1.39(6)
C4M C5M 1.45(4)
C5M C6M 1.42(4)
C6M O7M 1.30(3)
O7M C8M 1.41(3)
C8M C9M 1.47(4)
C9M O10M 1.45(3)
O10M C11M 1.35(4)
C11M C12M 1.45(5)
C12M O13M 1.37(4)
O13M C14M 1.45(4)
C14M C15M 1.46(5)
C15M O16M 1.42(4)
O16M C17M 1.37(4)
C17M C18M 1.37(5)
C17M C22M 1.43(6)
C18M C19M 1.37(5)
C19M C20M 1.25(7)
C20M C21M 1.37(5)
C21M C22M 1.37(5)
C22M O23M 1.36(4)
O23M C24M 1.42(4)
C24M C25M 1.45(5)
C25M O26M 1.45(4)
O26M C27M 1.38(4)
C27M C28M 1.45(4)
C28M O29M 1.36(4)
O29M C30M 1.45(3)
C30M C31M 1.45(4)
C31M O32M 1.42(3)
O21 C21 1.15(5)
C22 O22 1.16(4)
O25 C25 1.18(5)
O31 C31 1.17(5)
O32 C32 1.14(4)
O33 C33 1.15(4)
O41 C41 1.19(5)
O42 C42 1.18(4)
O43 C43 1.11(4)
O51 C51 1.20(5)
O52 C52 1.19(5)
O61 C61 1.11(5)
O62 C62 1.15(4)
O63 C63 1.14(4)
N1 C1A 1.44(5)
N1 C1B 1.50(4)
C1A C2A 1.42(6)
C2A C7A 1.36(6)
C2A C3A 1.42(6)
C3A C4A 1.39(6)
C4A C5A 1.36(6)
C5A C6A 1.40(6)
C6A C7A 1.41(5)
C1B C2B 1.48(6)
C2B C7B 1.37(6)
C2B C3B 1.43(6)
C3B C4B 1.36(6)
C4B C5B 1.41(6)
C5B C6B 1.44(7)
C6B C7B 1.34(7)
P1 F40 1.56(2)
P1 F50 1.56(2)
P1 F3 1.56(2)
P1 F1 1.56(2)
P1 F20 1.56(2)
P1 F5 1.56(2)
P1 F6 1.56(2)
P1 F4 1.56(2)
P1 F2 1.56(2)
P1 F10 1.56(2)
P1 F60 1.57(2)
P1 F30 1.57(2)
